data_7153836
loop_
_publ_author_name
'Xia, Likai'
'Cai, Hongyun'
'Lee, Yong Rok'

_publ_section_title
;
 Catalyst-controlled regio- and stereoselective synthesis of diverse
 12H-6,12-methanodibenzo[d,g][1,3]dioxocines.
;
_journal_issue 25
_journal_name_full 'Organic &amp; biomolecular chemistry'
_journal_page_first 4386
_journal_page_last 4396
_journal_paper_doi 10.1039/c4ob00691g
_journal_volume 12
_journal_year 2014
_chemical_formula_moiety 'C23 H18 O5'
_chemical_formula_sum 'C23 H18 O5'
_chemical_formula_weight 374.37
_chemical_name_systematic
; 
 ? 
;
_space_group_IT_number 14
_symmetry_cell_setting monoclinic
_symmetry_space_group_name_Hall '-P 2yn'
_symmetry_space_group_name_H-M 'P 1 21/n 1'
_atom_sites_solution_hydrogens geom
_atom_sites_solution_primary direct
_atom_sites_solution_secondary difmap
_audit_creation_method SHELXTL
_cell_angle_alpha 90.00
_cell_angle_beta 91.6080(10)
_cell_angle_gamma 90.00
_cell_formula_units_Z 4
_cell_length_a 16.2287(9)
_cell_length_b 6.0601(4)
_cell_length_c 18.4712(10)
_cell_measurement_reflns_used 3343
_cell_measurement_temperature 200(2)
_cell_measurement_theta_max 27.63
_cell_measurement_theta_min 3.30
_cell_volume 1815.88(18)
_computing_cell_refinement 'Bruker SMART'
_computing_data_collection 'Bruker SMART'
_computing_data_reduction 'Bruker SAINT'
_computing_molecular_graphics 'Bruker SHELXTL'
_computing_publication_material 'Bruker SHELXTL'
_computing_structure_refinement 'Bruker SHELXTL'
_computing_structure_solution 'Bruker SHELXTL'
_diffrn_ambient_temperature 200(2)
_diffrn_measured_fraction_theta_full 0.999
_diffrn_measured_fraction_theta_max 0.999
_diffrn_measurement_device_type 'CCD area detector'
_diffrn_measurement_method 'phi and omega scans'
_diffrn_radiation_monochromator graphite
_diffrn_radiation_source 'fine-focus sealed tube'
_diffrn_radiation_type MoK\a
_diffrn_radiation_wavelength 0.71073
_diffrn_reflns_av_R_equivalents 0.0611
_diffrn_reflns_av_sigmaI/netI 0.0753
_diffrn_reflns_limit_h_max 20
_diffrn_reflns_limit_h_min -21
_diffrn_reflns_limit_k_max 8
_diffrn_reflns_limit_k_min -7
_diffrn_reflns_limit_l_max 14
_diffrn_reflns_limit_l_min -24
_diffrn_reflns_number 12824
_diffrn_reflns_theta_full 28.31
_diffrn_reflns_theta_max 28.31
_diffrn_reflns_theta_min 1.65
_exptl_absorpt_coefficient_mu 0.097
_exptl_absorpt_correction_type none
_exptl_crystal_colour Colorless
_exptl_crystal_density_diffrn 1.369
_exptl_crystal_density_method 'not measured'
_exptl_crystal_description Needle
_exptl_crystal_F_000 784
_exptl_crystal_size_max 0.19
_exptl_crystal_size_mid 0.11
_exptl_crystal_size_min 0.05
_refine_diff_density_max 0.207
_refine_diff_density_min -0.265
_refine_diff_density_rms 0.058
_refine_ls_extinction_method none
_refine_ls_goodness_of_fit_ref 1.010
_refine_ls_hydrogen_treatment constr
_refine_ls_matrix_type full
_refine_ls_number_parameters 255
_refine_ls_number_reflns 4498
_refine_ls_number_restraints 0
_refine_ls_restrained_S_all 1.010
_refine_ls_R_factor_all 0.1133
_refine_ls_R_factor_gt 0.0518
_refine_ls_shift/su_max 0.001
_refine_ls_shift/su_mean 0.000
_refine_ls_structure_factor_coef Fsqd
_refine_ls_weighting_details 'calc w=1/[\s^2^(Fo^2^)+(0.0623P)^2^+0.0000P] where P=(Fo^2^+2Fc^2^)/3'
_refine_ls_weighting_scheme calc
_refine_ls_wR_factor_gt 0.1109
_refine_ls_wR_factor_ref 0.1623
_reflns_number_gt 2308
_reflns_number_total 4498
_reflns_threshold_expression >2sigma(I)
_cod_data_source_file c4ob00691g2.cif
_cod_data_source_block 10a
_cod_depositor_comments
;
The following automatic conversions were performed:

'_symmetry_cell_setting' value 'Monoclinic' changed to 'monoclinic'
according to
/usr/data/users/saulius/crontab/automatic-downloads/rss-feeds/RSC/lib/dictionaries/cif_core.dic
dictionary named 'cif_core.dic' version 2.4.2 from 2011-04-26.

Automatic conversion script
Id: cif_fix_values 2281 2013-09-26 08:29:07Z andrius 

 Adding full bibliography for 7153835--7153836.cif.
;
_cod_original_sg_symbol_H-M P2(1)/n
_cod_database_code 7153836

loop_
_symmetry_equiv_pos_as_xyz
'x, y, z'
'-x+1/2, y+1/2, -z+1/2'
'-x, -y, -z'
'x-1/2, -y-1/2, z-1/2'

loop_
_atom_site_label
_atom_site_type_symbol
_atom_site_fract_x
_atom_site_fract_y
_atom_site_fract_z
_atom_site_U_iso_or_equiv
_atom_site_adp_type
_atom_site_occupancy
_atom_site_symmetry_multiplicity
_atom_site_calc_flag
_atom_site_refinement_flags
C1 C 0.98703(14) 0.6646(4) 0.07647(12) 0.0391(6) Uani 1 1 d .
O1 O 1.05714(10) 0.7855(3) 0.07581(9) 0.0507(5) Uani 1 1 d .
H1 H 1.0961 0.7124 0.0947 0.076 Uiso 1 1 calc R
C2 C 0.98398(14) 0.4550(4) 0.10930(12) 0.0366(5) Uani 1 1 d .
C3 C 0.91051(14) 0.3358(4) 0.10389(12) 0.0383(5) Uani 1 1 d .
H3 H 0.9087 0.1922 0.1244 0.046 Uiso 1 1 calc R
C4 C 0.84031(14) 0.4188(4) 0.06974(12) 0.0360(5) Uani 1 1 d .
C5 C 0.84439(14) 0.6337(4) 0.04247(12) 0.0377(5) Uani 1 1 d .
C6 C 0.91684(14) 0.7544(4) 0.04430(12) 0.0391(6) Uani 1 1 d .
H6 H 0.9183 0.8978 0.0236 0.047 Uiso 1 1 calc R
C7 C 1.05734(15) 0.3677(4) 0.14664(12) 0.0423(6) Uani 1 1 d .
O2 O 1.12553(11) 0.4546(3) 0.14614(9) 0.0541(5) Uani 1 1 d .
O3 O 1.04326(10) 0.1829(3) 0.18353(9) 0.0532(5) Uani 1 1 d .
C8 C 1.11225(17) 0.0776(5) 0.22043(16) 0.0653(8) Uani 1 1 d .
H8A H 1.1503 0.0204 0.1847 0.098 Uiso 1 1 calc R
H8B H 1.0923 -0.0445 0.2500 0.098 Uiso 1 1 calc R
H8C H 1.1410 0.1852 0.2516 0.098 Uiso 1 1 calc R
C9 C 0.76106(14) 0.2885(4) 0.06066(12) 0.0391(6) Uani 1 1 d .
H9 H 0.7737 0.1290 0.0525 0.047 Uiso 1 1 calc R
C10 C 0.70803(14) 0.3141(4) 0.12598(12) 0.0387(5) Uani 1 1 d .
C11 C 0.70403(14) 0.1602(4) 0.18131(13) 0.0450(6) Uani 1 1 d .
H11 H 0.7359 0.0290 0.1791 0.054 Uiso 1 1 calc R
C12 C 0.65418(15) 0.1955(5) 0.23978(13) 0.0505(7) Uani 1 1 d .
H12 H 0.6522 0.0896 0.2776 0.061 Uiso 1 1 calc R
C13 C 0.60735(15) 0.3849(4) 0.24298(13) 0.0487(6) Uani 1 1 d .
H13 H 0.5731 0.4089 0.2831 0.058 Uiso 1 1 calc R
C14 C 0.60996(15) 0.5401(4) 0.18826(13) 0.0464(6) Uani 1 1 d .
H14 H 0.5778 0.6708 0.1906 0.056 Uiso 1 1 calc R
C15 C 0.65994(14) 0.5027(4) 0.13009(12) 0.0395(6) Uani 1 1 d .
C16 C 0.71192(14) 0.3816(4) -0.00395(12) 0.0408(6) Uani 1 1 d .
H16A H 0.7426 0.3603 -0.0490 0.049 Uiso 1 1 calc R
H16B H 0.6582 0.3051 -0.0093 0.049 Uiso 1 1 calc R
C17 C 0.69875(14) 0.6248(4) 0.00978(12) 0.0384(6) Uani 1 1 d .
O4 O 0.77709(10) 0.7377(2) 0.01213(8) 0.0434(4) Uani 1 1 d .
O5 O 0.65995(10) 0.6645(3) 0.07684(8) 0.0462(4) Uani 1 1 d .
C18 C 0.64825(14) 0.7395(4) -0.04877(12) 0.0388(6) Uani 1 1 d .
C19 C 0.56499(15) 0.7771(4) -0.04297(14) 0.0514(7) Uani 1 1 d .
H19 H 0.5383 0.7339 -0.0001 0.062 Uiso 1 1 calc R
C20 C 0.51962(16) 0.8766(5) -0.09846(15) 0.0570(7) Uani 1 1 d .
H20 H 0.4623 0.9020 -0.0936 0.068 Uiso 1 1 calc R
C21 C 0.55795(17) 0.9384(5) -0.16065(15) 0.0553(7) Uani 1 1 d .
H21 H 0.5272 1.0074 -0.1989 0.066 Uiso 1 1 calc R
C22 C 0.64061(17) 0.9005(5) -0.16750(14) 0.0575(7) Uani 1 1 d .
H22 H 0.6670 0.9429 -0.2106 0.069 Uiso 1 1 calc R
C23 C 0.68588(16) 0.8007(4) -0.11197(13) 0.0503(7) Uani 1 1 d .
H23 H 0.7431 0.7742 -0.1173 0.060 Uiso 1 1 calc R

loop_
_atom_site_aniso_label
_atom_site_aniso_U_11
_atom_site_aniso_U_22
_atom_site_aniso_U_33
_atom_site_aniso_U_23
_atom_site_aniso_U_13
_atom_site_aniso_U_12
C1 0.0382(14) 0.0406(14) 0.0389(13) -0.0108(10) 0.0080(10) -0.0042(11)
O1 0.0440(10) 0.0541(11) 0.0540(12) -0.0018(8) 0.0027(8) -0.0077(9)
C2 0.0385(13) 0.0380(13) 0.0334(13) -0.0082(10) 0.0046(10) 0.0040(11)
C3 0.0457(14) 0.0325(12) 0.0370(13) -0.0034(10) 0.0062(10) 0.0053(11)
C4 0.0382(13) 0.0329(12) 0.0371(13) -0.0077(10) 0.0043(10) 0.0015(10)
C5 0.0421(14) 0.0352(13) 0.0358(13) -0.0077(10) 0.0012(10) 0.0059(11)
C6 0.0442(14) 0.0349(13) 0.0385(13) -0.0058(10) 0.0065(10) -0.0020(11)
C7 0.0406(15) 0.0459(15) 0.0405(14) -0.0092(11) 0.0053(11) 0.0026(12)
O2 0.0424(11) 0.0643(12) 0.0553(12) -0.0028(9) -0.0010(8) -0.0023(9)
O3 0.0464(11) 0.0533(11) 0.0594(12) 0.0094(9) -0.0050(8) 0.0056(9)
C8 0.0558(18) 0.0616(18) 0.077(2) 0.0106(15) -0.0176(14) 0.0096(15)
C9 0.0449(14) 0.0301(12) 0.0421(14) -0.0055(10) -0.0009(10) 0.0034(10)
C10 0.0354(13) 0.0375(13) 0.0428(14) 0.0004(11) -0.0044(10) -0.0025(11)
C11 0.0413(14) 0.0422(14) 0.0511(16) 0.0085(11) -0.0067(11) -0.0008(11)
C12 0.0482(16) 0.0607(17) 0.0424(15) 0.0137(12) -0.0043(12) -0.0099(13)
C13 0.0478(16) 0.0576(18) 0.0406(15) -0.0018(12) 0.0012(11) -0.0047(13)
C14 0.0487(15) 0.0483(15) 0.0421(15) -0.0041(12) 0.0023(11) 0.0043(12)
C15 0.0440(14) 0.0383(13) 0.0360(13) 0.0032(10) -0.0037(10) -0.0005(11)
C16 0.0442(14) 0.0398(14) 0.0383(14) -0.0058(10) 0.0013(10) 0.0009(11)
C17 0.0409(14) 0.0384(13) 0.0358(13) -0.0025(10) 0.0012(10) 0.0019(11)
O4 0.0432(10) 0.0349(9) 0.0516(11) -0.0002(7) -0.0060(7) 0.0011(7)
O5 0.0636(11) 0.0401(10) 0.0353(9) 0.0007(7) 0.0080(8) 0.0140(8)
C18 0.0404(14) 0.0381(13) 0.0378(14) -0.0016(10) -0.0011(10) 0.0022(11)
C19 0.0449(16) 0.0606(18) 0.0486(16) 0.0068(13) 0.0012(12) 0.0000(13)
C20 0.0441(16) 0.0649(19) 0.0616(19) 0.0058(14) -0.0056(13) 0.0033(14)
C21 0.0554(18) 0.0556(17) 0.0540(18) 0.0073(13) -0.0156(13) 0.0057(14)
C22 0.0617(19) 0.0626(19) 0.0483(17) 0.0111(13) 0.0016(13) 0.0097(15)
C23 0.0480(16) 0.0554(17) 0.0477(16) 0.0079(12) 0.0050(12) 0.0094(13)

loop_
_atom_type_symbol
_atom_type_description
_atom_type_scat_dispersion_real
_atom_type_scat_dispersion_imag
_atom_type_scat_source
C C 0.0033 0.0016 'International Tables Vol C Tables 4.2.6.8 and 6.1.1.4'
H H 0.0000 0.0000 'International Tables Vol C Tables 4.2.6.8 and 6.1.1.4'
O O 0.0106 0.0060 'International Tables Vol C Tables 4.2.6.8 and 6.1.1.4'

loop_
_geom_angle_atom_site_label_1
_geom_angle_atom_site_label_2
_geom_angle_atom_site_label_3
_geom_angle
O1 C1 C6 117.8(2)
O1 C1 C2 122.1(2)
C6 C1 C2 120.1(2)
C1 O1 H1 109.5
C3 C2 C1 118.4(2)
C3 C2 C7 122.1(2)
C1 C2 C7 119.5(2)
C4 C3 C2 122.4(2)
C4 C3 H3 118.8
C2 C3 H3 118.8
C3 C4 C5 117.2(2)
C3 C4 C9 123.2(2)
C5 C4 C9 119.6(2)
O4 C5 C6 115.7(2)
O4 C5 C4 122.1(2)
C6 C5 C4 122.1(2)
C1 C6 C5 119.4(2)
C1 C6 H6 120.3
C5 C6 H6 120.3
O2 C7 O3 122.2(2)
O2 C7 C2 124.5(2)
O3 C7 C2 113.4(2)
C7 O3 C8 118.1(2)
O3 C8 H8A 109.5
O3 C8 H8B 109.5
H8A C8 H8B 109.5
O3 C8 H8C 109.5
H8A C8 H8C 109.5
H8B C8 H8C 109.5
C10 C9 C4 111.05(18)
C10 C9 C16 106.85(18)
C4 C9 C16 108.50(19)
C10 C9 H9 110.1
C4 C9 H9 110.1
C16 C9 H9 110.1
C11 C10 C15 118.4(2)
C11 C10 C9 124.0(2)
C15 C10 C9 117.6(2)
C12 C11 C10 120.8(2)
C12 C11 H11 119.6
C10 C11 H11 119.6
C13 C12 C11 119.8(2)
C13 C12 H12 120.1
C11 C12 H12 120.1
C12 C13 C14 120.5(2)
C12 C13 H13 119.8
C14 C13 H13 119.8
C13 C14 C15 119.2(2)
C13 C14 H14 120.4
C15 C14 H14 120.4
C14 C15 C10 121.4(2)
C14 C15 O5 116.5(2)
C10 C15 O5 122.1(2)
C17 C16 C9 107.64(18)
C17 C16 H16A 110.2
C9 C16 H16A 110.2
C17 C16 H16B 110.2
C9 C16 H16B 110.2
H16A C16 H16B 108.5
O5 C17 O4 107.68(17)
O5 C17 C18 107.51(18)
O4 C17 C18 105.26(18)
O5 C17 C16 112.24(18)
O4 C17 C16 109.80(18)
C18 C17 C16 113.94(19)
C5 O4 C17 119.09(17)
C15 O5 C17 120.32(17)
C19 C18 C23 118.6(2)
C19 C18 C17 122.3(2)
C23 C18 C17 119.0(2)
C18 C19 C20 121.1(2)
C18 C19 H19 119.4
C20 C19 H19 119.4
C21 C20 C19 119.6(3)
C21 C20 H20 120.2
C19 C20 H20 120.2
C22 C21 C20 119.9(2)
C22 C21 H21 120.0
C20 C21 H21 120.0
C21 C22 C23 120.4(3)
C21 C22 H22 119.8
C23 C22 H22 119.8
C18 C23 C22 120.3(2)
C18 C23 H23 119.8
C22 C23 H23 119.8

loop_
_geom_bond_atom_site_label_1
_geom_bond_atom_site_label_2
_geom_bond_distance
C1 O1 1.354(3)
C1 C6 1.382(3)
C1 C2 1.409(3)
O1 H1 0.8400
C2 C3 1.395(3)
C2 C7 1.458(3)
C3 C4 1.382(3)
C3 H3 0.9500
C4 C5 1.398(3)
C4 C9 1.515(3)
C5 O4 1.368(3)
C5 C6 1.384(3)
C6 H6 0.9500
C7 O2 1.226(3)
C7 O3 1.334(3)
O3 C8 1.443(3)
C8 H8A 0.9800
C8 H8B 0.9800
C8 H8C 0.9800
C9 C10 1.510(3)
C9 C16 1.525(3)
C9 H9 1.0000
C10 C11 1.387(3)
C10 C15 1.387(3)
C11 C12 1.384(3)
C11 H11 0.9500
C12 C13 1.379(4)
C12 H12 0.9500
C13 C14 1.382(3)
C13 H13 0.9500
C14 C15 1.383(3)
C14 H14 0.9500
C15 O5 1.389(3)
C16 C17 1.511(3)
C16 H16A 0.9900
C16 H16B 0.9900
C17 O5 1.426(3)
C17 O4 1.444(3)
C17 C18 1.508(3)
C18 C19 1.377(3)
C18 C23 1.383(3)
C19 C20 1.383(3)
C19 H19 0.9500
C20 C21 1.374(4)
C20 H20 0.9500
C21 C22 1.370(4)
C21 H21 0.9500
C22 C23 1.384(3)
C22 H22 0.9500
C23 H23 0.9500

loop_
_geom_torsion_atom_site_label_1
_geom_torsion_atom_site_label_2
_geom_torsion_atom_site_label_3
_geom_torsion_atom_site_label_4
_geom_torsion
O1 C1 C2 C3 -176.32(19)
C6 C1 C2 C3 4.5(3)
O1 C1 C2 C7 2.7(3)
C6 C1 C2 C7 -176.53(19)
C1 C2 C3 C4 -2.2(3)
C7 C2 C3 C4 178.8(2)
C2 C3 C4 C5 -2.3(3)
C2 C3 C4 C9 177.44(19)
C3 C4 C5 O4 -175.44(18)
C9 C4 C5 O4 4.8(3)
C3 C4 C5 C6 4.7(3)
C9 C4 C5 C6 -175.01(19)
O1 C1 C6 C5 178.58(19)
C2 C1 C6 C5 -2.2(3)
O4 C5 C6 C1 177.61(19)
C4 C5 C6 C1 -2.6(3)
C3 C2 C7 O2 171.6(2)
C1 C2 C7 O2 -7.3(3)
C3 C2 C7 O3 -9.7(3)
C1 C2 C7 O3 171.38(19)
O2 C7 O3 C8 -3.5(3)
C2 C7 O3 C8 177.8(2)
C3 C4 C9 C10 86.9(3)
C5 C4 C9 C10 -93.4(2)
C3 C4 C9 C16 -156.0(2)
C5 C4 C9 C16 23.7(3)
C4 C9 C10 C11 -99.3(3)
C16 C9 C10 C11 142.5(2)
C4 C9 C10 C15 81.3(3)
C16 C9 C10 C15 -36.8(3)
C15 C10 C11 C12 -1.0(3)
C9 C10 C11 C12 179.7(2)
C10 C11 C12 C13 0.5(4)
C11 C12 C13 C14 -0.1(4)
C12 C13 C14 C15 0.2(4)
C13 C14 C15 C10 -0.7(4)
C13 C14 C15 O5 180.0(2)
C11 C10 C15 C14 1.0(4)
C9 C10 C15 C14 -179.6(2)
C11 C10 C15 O5 -179.7(2)
C9 C10 C15 O5 -0.3(3)
C10 C9 C16 C17 63.4(2)
C4 C9 C16 C17 -56.4(2)
C9 C16 C17 O5 -55.6(2)
C9 C16 C17 O4 64.1(2)
C9 C16 C17 C18 -178.12(18)
C6 C5 O4 C17 -178.52(17)
C4 C5 O4 C17 1.6(3)
O5 C17 O4 C5 86.0(2)
C18 C17 O4 C5 -159.58(18)
C16 C17 O4 C5 -36.5(2)
C14 C15 O5 C17 -169.8(2)
C10 C15 O5 C17 10.9(3)
O4 C17 O5 C15 -102.5(2)
C18 C17 O5 C15 144.6(2)
C16 C17 O5 C15 18.5(3)
O5 C17 C18 C19 -27.5(3)
O4 C17 C18 C19 -142.1(2)
C16 C17 C18 C19 97.5(3)
O5 C17 C18 C23 155.4(2)
O4 C17 C18 C23 40.8(3)
C16 C17 C18 C23 -79.6(3)
C23 C18 C19 C20 -0.9(4)
C17 C18 C19 C20 -178.0(2)
C18 C19 C20 C21 0.3(4)
C19 C20 C21 C22 0.3(4)
C20 C21 C22 C23 -0.2(4)
C19 C18 C23 C22 0.9(4)
C17 C18 C23 C22 178.1(2)
C21 C22 C23 C18 -0.4(4)
